data_1543506
loop_
_publ_author_name
'Sivakumar, P.'
'Niranjana Devi, R.'
'Israel, S.'
'Chakkaravarthi, G.'

_publ_section_title
;
 3-Methylpyridinium 4-nitrobenzoate--4-nitrobenzoic acid (1/1)
;
_journal_coeditor_code VM4009
_journal_issue 6
_journal_name_full IUCrData
_journal_page_first x160979
_journal_paper_doi 10.1107/S2414314616009792
_journal_volume 1
_journal_year 2016
_chemical_formula_iupac 'C6 H8 N +, C7 H4 N O4 -, C7 H5 N O4'
_chemical_formula_moiety 'C6 H8 N +, C7 H4 N O4 -, C7 H5 N O4'
_chemical_formula_sum 'C20 H17 N3 O8'
_chemical_formula_weight 427.37
_chemical_name_systematic
;
3-Methylpyridinium 4-nitrobenzoate--4-nitrobenzoic acid (1/1)
;
_space_group_IT_number 4
_symmetry_cell_setting monoclinic
_symmetry_space_group_name_Hall 'P 2yb'
_symmetry_space_group_name_H-M 'P 1 21 1'
_atom_sites_solution_hydrogens geom
_atom_sites_solution_primary direct
_atom_sites_solution_secondary difmap
_audit_creation_method SHELXL-97
_cell_angle_alpha 90.00
_cell_angle_beta 104.559(2)
_cell_angle_gamma 90.00
_cell_formula_units_Z 2
_cell_length_a 6.3586(4)
_cell_length_b 13.6276(9)
_cell_length_c 11.7469(8)
_cell_measurement_reflns_used 6874
_cell_measurement_temperature 295(2)
_cell_measurement_theta_max 27.7
_cell_measurement_theta_min 2.3
_cell_volume 985.21(11)
_computing_cell_refinement
;
SAINT (Bruker, 2004)
;
_computing_data_collection
;
APEX2 (Bruker, 2004)
;
_computing_data_reduction
;
SAINT (Bruker, 2004)
;
_computing_molecular_graphics
;
PLATON (Spek, 2009)
;
_computing_publication_material
;
SHELXL97 (Sheldrick, 2008) and PLATON (Spek, 2009)
;
_computing_structure_refinement
;
SHELXL97 (Sheldrick, 2008)
;
_computing_structure_solution
;
SHELXS97 (Sheldrick, 2008)
;
_diffrn_ambient_temperature 295(2)
_diffrn_measured_fraction_theta_full 0.992
_diffrn_measured_fraction_theta_max 0.964
_diffrn_measurement_device_type 'Bruker Kappa APEXII CCD'
_diffrn_measurement_method '\w and \f scan'
_diffrn_radiation_monochromator graphite
_diffrn_radiation_source 'fine-focus sealed tube'
_diffrn_radiation_type MoK\a
_diffrn_radiation_wavelength 0.71073
_diffrn_reflns_av_R_equivalents 0.0261
_diffrn_reflns_av_sigmaI/netI 0.0303
_diffrn_reflns_limit_h_max 8
_diffrn_reflns_limit_h_min -8
_diffrn_reflns_limit_k_max 17
_diffrn_reflns_limit_k_min -17
_diffrn_reflns_limit_l_max 15
_diffrn_reflns_limit_l_min -15
_diffrn_reflns_number 17209
_diffrn_reflns_theta_full 25.00
_diffrn_reflns_theta_max 27.88
_diffrn_reflns_theta_min 2.33
_diffrn_standards_interval_time 0
_diffrn_standards_number 0
_exptl_absorpt_coefficient_mu 0.114
_exptl_absorpt_correction_T_max 0.9776
_exptl_absorpt_correction_T_min 0.9689
_exptl_absorpt_correction_type multi-scan
_exptl_absorpt_process_details
;
(SADABS; Bruker, 2004)
;
_exptl_crystal_colour colourless
_exptl_crystal_density_diffrn 1.441
_exptl_crystal_density_method 'not measured'
_exptl_crystal_description block
_exptl_crystal_F_000 444
_exptl_crystal_size_max 0.28
_exptl_crystal_size_mid 0.24
_exptl_crystal_size_min 0.20
_refine_diff_density_max 0.152
_refine_diff_density_min -0.192
_refine_ls_abs_structure_details
;
Flack (1983), 2158 Friedel pairs
;
_refine_ls_abs_structure_Flack 0.3(12)
_refine_ls_extinction_method none
_refine_ls_goodness_of_fit_ref 1.085
_refine_ls_hydrogen_treatment mixed
_refine_ls_matrix_type full
_refine_ls_number_parameters 288
_refine_ls_number_reflns 4526
_refine_ls_number_restraints 3
_refine_ls_restrained_S_all 1.085
_refine_ls_R_factor_all 0.0780
_refine_ls_R_factor_gt 0.0452
_refine_ls_shift/su_max 0.000
_refine_ls_shift/su_mean 0.000
_refine_ls_structure_factor_coef Fsqd
_refine_ls_weighting_details 'calc w=1/[\s^2^(Fo^2^)+(0.0465P)^2^+0.1953P] where P=(Fo^2^+2Fc^2^)/3'
_refine_ls_weighting_scheme calc
_refine_ls_wR_factor_gt 0.1005
_refine_ls_wR_factor_ref 0.1172
_reflns_number_gt 3163
_reflns_number_total 4526
_reflns_threshold_expression >2sigma(I)
_cod_data_source_file vm4009sup1.cif
_cod_data_source_block I
_cod_original_sg_symbol_H-M 'P 21'
_cod_database_code 1543506

loop_
_symmetry_equiv_pos_as_xyz
'x, y, z'
'-x, y+1/2, -z'

loop_
_atom_site_type_symbol
_atom_site_label
_atom_site_fract_x
_atom_site_fract_y
_atom_site_fract_z
_atom_site_U_iso_or_equiv
_atom_site_adp_type
_atom_site_calc_flag
_atom_site_refinement_flags
_atom_site_occupancy
_atom_site_symmetry_multiplicity
C C1 0.8161(4) 0.49994(17) 0.1300(2) 0.0378(5) Uani d . 1 1
C C2 0.6831(4) 0.45484(19) 0.0341(2) 0.0419(6) Uani d . 1 1
H H2 0.5486 0.4309 0.0386 0.050 Uiso calc R 1 1
C C3 0.7479(4) 0.44484(19) -0.0690(2) 0.0427(5) Uani d . 1 1
H H3 0.6580 0.4146 -0.1344 0.051 Uiso calc R 1 1
C C4 0.9468(4) 0.48028(17) -0.07302(19) 0.0349(5) Uani d . 1 1
C C5 1.0827(4) 0.52619(19) 0.0205(2) 0.0449(6) Uani d . 1 1
H H5 1.2168 0.5504 0.0155 0.054 Uiso calc R 1 1
C C6 1.0143(4) 0.5356(2) 0.1229(2) 0.0465(6) Uani d . 1 1
H H6 1.1039 0.5664 0.1878 0.056 Uiso calc R 1 1
C C7 0.7465(4) 0.5079(2) 0.2437(2) 0.0470(6) Uani d . 1 1
C C8 0.6962(4) 0.72107(17) 0.8926(2) 0.0424(6) Uani d . 1 1
C C9 0.5585(4) 0.66743(18) 0.8068(2) 0.0476(6) Uani d . 1 1
H H9 0.4260 0.6453 0.8170 0.057 Uiso calc R 1 1
C C10 0.6199(4) 0.64688(18) 0.7053(2) 0.0457(6) Uani d . 1 1
H H10 0.5279 0.6107 0.6461 0.055 Uiso calc R 1 1
C C11 0.8168(4) 0.67933(17) 0.6901(2) 0.0382(5) Uani d . 1 1
C C12 0.9493(4) 0.73511(19) 0.7767(2) 0.0497(6) Uani d . 1 1
H H12 1.0797 0.7592 0.7657 0.060 Uiso calc R 1 1
C C13 0.8912(4) 0.7557(2) 0.8794(2) 0.0527(7) Uani d . 1 1
H H13 0.9822 0.7924 0.9385 0.063 Uiso calc R 1 1
C C14 0.8932(4) 0.65374(19) 0.5837(2) 0.0446(6) Uani d . 1 1
C C15 0.2977(4) 0.4418(2) 0.4604(2) 0.0528(7) Uani d . 1 1
H H15 0.2215 0.4912 0.4126 0.063 Uiso calc R 1 1
C C16 0.2287(4) 0.4086(2) 0.5548(3) 0.0559(7) Uani d . 1 1
H H16 0.1051 0.4348 0.5719 0.067 Uiso calc R 1 1
C C17 0.3447(4) 0.3362(2) 0.6236(2) 0.0543(7) Uani d . 1 1
H H17 0.2990 0.3133 0.6880 0.065 Uiso calc R 1 1
C C18 0.5276(4) 0.29665(19) 0.5995(2) 0.0507(6) Uani d . 1 1
C C19 0.5870(4) 0.3329(2) 0.5033(2) 0.0503(6) Uani d . 1 1
H H19 0.7092 0.3076 0.4838 0.060 Uiso calc R 1 1
C C20 0.6584(6) 0.2177(2) 0.6733(3) 0.0765(9) Uani d . 1 1
H H20A 0.7627 0.1923 0.6344 0.115 Uiso calc R 1 1
H H20B 0.5636 0.1658 0.6846 0.115 Uiso calc R 1 1
H H20C 0.7328 0.2444 0.7482 0.115 Uiso calc R 1 1
N N1 1.0198(3) 0.46793(16) -0.18151(18) 0.0441(5) Uani d . 1 1
N N2 0.6354(4) 0.73877(16) 1.0040(2) 0.0575(6) Uani d . 1 1
N N3 0.4733(3) 0.40344(17) 0.43743(19) 0.0485(5) Uani d D 1 1
O O1 1.1985(3) 0.49838(15) -0.18295(18) 0.0653(6) Uani d . 1 1
O O2 0.8982(3) 0.42800(18) -0.26438(16) 0.0692(6) Uani d . 1 1
O O3 0.8656(3) 0.55658(17) 0.32373(17) 0.0701(6) Uani d . 1 1
O O4 0.5771(3) 0.4654(2) 0.24825(17) 0.0759(7) Uani d . 1 1
O O5 1.0633(3) 0.68184(18) 0.56883(18) 0.0731(6) Uani d . 1 1
O O6 0.7576(3) 0.59720(17) 0.51037(17) 0.0586(5) Uani d D 1 1
O O7 0.7626(4) 0.78320(19) 1.0811(2) 0.0873(8) Uani d . 1 1
O O8 0.4619(4) 0.70915(19) 1.0137(2) 0.0846(7) Uani d . 1 1
H H3A 0.517(4) 0.424(2) 0.3758(17) 0.067(9) Uiso d D 1 1
H H6A 0.801(6) 0.584(3) 0.452(2) 0.100 Uiso d D 1 1

loop_
_atom_site_aniso_label
_atom_site_aniso_U_11
_atom_site_aniso_U_22
_atom_site_aniso_U_33
_atom_site_aniso_U_12
_atom_site_aniso_U_13
_atom_site_aniso_U_23
C1 0.0390(12) 0.0435(13) 0.0328(12) 0.0039(10) 0.0126(10) 0.0029(10)
C2 0.0321(11) 0.0518(15) 0.0440(14) -0.0038(11) 0.0140(10) 0.0000(12)
C3 0.0387(12) 0.0508(14) 0.0366(12) -0.0029(11) 0.0060(10) -0.0072(11)
C4 0.0372(12) 0.0384(12) 0.0305(12) 0.0020(9) 0.0109(9) 0.0006(9)
C5 0.0374(13) 0.0540(16) 0.0451(15) -0.0107(11) 0.0138(11) -0.0056(12)
C6 0.0440(14) 0.0603(16) 0.0348(13) -0.0106(12) 0.0095(10) -0.0125(12)
C7 0.0436(14) 0.0656(17) 0.0348(13) 0.0092(12) 0.0152(11) 0.0045(12)
C8 0.0481(13) 0.0364(13) 0.0460(14) 0.0004(11) 0.0182(11) -0.0058(11)
C9 0.0388(13) 0.0496(15) 0.0589(16) -0.0048(11) 0.0208(12) -0.0046(12)
C10 0.0404(14) 0.0505(15) 0.0444(14) -0.0067(11) 0.0073(11) -0.0089(12)
C11 0.0361(12) 0.0393(12) 0.0385(13) 0.0011(10) 0.0082(10) 0.0019(10)
C12 0.0420(13) 0.0527(16) 0.0577(16) -0.0122(11) 0.0184(12) -0.0070(13)
C13 0.0523(15) 0.0526(15) 0.0522(16) -0.0137(13) 0.0113(12) -0.0185(13)
C14 0.0430(14) 0.0505(14) 0.0399(14) -0.0006(11) 0.0096(11) 0.0036(12)
C15 0.0530(15) 0.0543(16) 0.0514(16) 0.0030(13) 0.0138(12) 0.0071(13)
C16 0.0502(15) 0.0646(18) 0.0593(17) 0.0085(13) 0.0258(13) -0.0005(14)
C17 0.0615(17) 0.0599(16) 0.0464(15) -0.0071(13) 0.0230(13) 0.0016(13)
C18 0.0544(16) 0.0455(14) 0.0484(15) -0.0047(12) 0.0061(13) -0.0015(12)
C19 0.0424(13) 0.0543(15) 0.0569(16) 0.0007(12) 0.0177(12) -0.0100(13)
C20 0.083(2) 0.0598(19) 0.077(2) 0.0045(16) 0.0011(18) 0.0119(17)
N1 0.0487(12) 0.0481(12) 0.0385(12) 0.0018(10) 0.0166(10) 0.0028(10)
N2 0.0739(16) 0.0456(13) 0.0613(15) -0.0030(12) 0.0324(14) -0.0110(12)
N3 0.0509(12) 0.0561(13) 0.0435(12) -0.0055(10) 0.0215(10) 0.0003(10)
O1 0.0639(12) 0.0816(14) 0.0614(13) -0.0203(11) 0.0363(11) -0.0123(11)
O2 0.0681(12) 0.1012(17) 0.0398(10) -0.0139(12) 0.0165(9) -0.0199(11)
O3 0.0610(12) 0.1101(18) 0.0415(11) -0.0010(12) 0.0172(10) -0.0187(11)
O4 0.0703(13) 0.1145(19) 0.0523(12) -0.0193(13) 0.0329(10) 0.0023(12)
O5 0.0611(12) 0.0994(17) 0.0672(13) -0.0230(12) 0.0319(11) -0.0106(12)
O6 0.0611(12) 0.0730(12) 0.0448(11) -0.0093(10) 0.0192(9) -0.0126(10)
O7 0.1097(18) 0.0930(18) 0.0665(14) -0.0288(15) 0.0356(13) -0.0336(14)
O8 0.0901(17) 0.0946(17) 0.0888(17) -0.0178(14) 0.0592(14) -0.0217(14)

loop_
_atom_type_symbol
_atom_type_description
_atom_type_scat_dispersion_real
_atom_type_scat_dispersion_imag
_atom_type_scat_source
C C 0.0033 0.0016 'International Tables Vol C Tables 4.2.6.8 and 6.1.1.4'
H H 0.0000 0.0000 'International Tables Vol C Tables 4.2.6.8 and 6.1.1.4'
N N 0.0061 0.0033 'International Tables Vol C Tables 4.2.6.8 and 6.1.1.4'
O O 0.0106 0.0060 'International Tables Vol C Tables 4.2.6.8 and 6.1.1.4'

loop_
_geom_angle_atom_site_label_1
_geom_angle_atom_site_label_2
_geom_angle_atom_site_label_3
_geom_angle
C2 C1 C6 119.6(2)
C2 C1 C7 120.0(2)
C6 C1 C7 120.3(2)
C1 C2 C3 120.4(2)
C1 C2 H2 119.8
C3 C2 H2 119.8
C4 C3 C2 118.6(2)
C4 C3 H3 120.7
C2 C3 H3 120.7
C3 C4 C5 122.6(2)
C3 C4 N1 119.1(2)
C5 C4 N1 118.38(19)
C4 C5 C6 117.9(2)
C4 C5 H5 121.1
C6 C5 H5 121.1
C1 C6 C5 120.9(2)
C1 C6 H6 119.5
C5 C6 H6 119.5
O4 C7 O3 126.2(2)
O4 C7 C1 117.1(2)
O3 C7 C1 116.7(2)
C9 C8 C13 122.0(2)
C9 C8 N2 118.6(2)
C13 C8 N2 119.3(2)
C8 C9 C10 118.6(2)
C8 C9 H9 120.7
C10 C9 H9 120.7
C9 C10 C11 120.8(2)
C9 C10 H10 119.6
C11 C10 H10 119.6
C12 C11 C10 119.2(2)
C12 C11 C14 118.7(2)
C10 C11 C14 122.0(2)
C11 C12 C13 120.7(2)
C11 C12 H12 119.6
C13 C12 H12 119.6
C8 C13 C12 118.6(2)
C8 C13 H13 120.7
C12 C13 H13 120.7
O5 C14 O6 124.2(2)
O5 C14 C11 122.8(2)
O6 C14 C11 113.0(2)
N3 C15 C16 119.6(3)
N3 C15 H15 120.2
C16 C15 H15 120.2
C17 C16 C15 118.8(2)
C17 C16 H16 120.6
C15 C16 H16 120.6
C16 C17 C18 121.3(2)
C16 C17 H17 119.3
C18 C17 H17 119.3
C19 C18 C17 116.8(2)
C19 C18 C20 120.6(3)
C17 C18 C20 122.6(3)
N3 C19 C18 121.2(2)
N3 C19 H19 119.4
C18 C19 H19 119.4
C18 C20 H20A 109.5
C18 C20 H20B 109.5
H20A C20 H20B 109.5
C18 C20 H20C 109.5
H20A C20 H20C 109.5
H20B C20 H20C 109.5
O2 N1 O1 123.6(2)
O2 N1 C4 118.11(19)
O1 N1 C4 118.2(2)
O8 N2 O7 123.3(2)
O8 N2 C8 118.7(2)
O7 N2 C8 118.0(2)
C15 N3 C19 122.2(2)
C15 N3 H3A 119.7(19)
C19 N3 H3A 118.2(19)
C14 O6 H6A 112(3)

loop_
_geom_bond_atom_site_label_1
_geom_bond_atom_site_label_2
_geom_bond_distance
C1 C2 1.372(3)
C1 C6 1.373(3)
C1 C7 1.514(3)
C2 C3 1.381(3)
C2 H2 0.9300
C3 C4 1.366(3)
C3 H3 0.9300
C4 C5 1.367(3)
C4 N1 1.472(3)
C5 C6 1.383(3)
C5 H5 0.9300
C6 H6 0.9300
C7 O4 1.236(3)
C7 O3 1.240(3)
C8 C9 1.369(3)
C8 C13 1.372(3)
C8 N2 1.474(3)
C9 C10 1.374(3)
C9 H9 0.9300
C10 C11 1.380(3)
C10 H10 0.9300
C11 C12 1.375(3)
C11 C14 1.492(3)
C12 C13 1.377(4)
C12 H12 0.9300
C13 H13 0.9300
C14 O5 1.201(3)
C14 O6 1.306(3)
C15 N3 1.320(3)
C15 C16 1.369(4)
C15 H15 0.9300
C16 C17 1.368(4)
C16 H16 0.9300
C17 C18 1.375(4)
C17 H17 0.9300
C18 C19 1.370(4)
C18 C20 1.496(4)
C19 N3 1.329(4)
C19 H19 0.9300
C20 H20A 0.9600
C20 H20B 0.9600
C20 H20C 0.9600
N1 O2 1.210(3)
N1 O1 1.213(2)
N2 O8 1.208(3)
N2 O7 1.214(3)
N3 H3A 0.88(2)
O6 H6A 0.82(2)

loop_
_geom_hbond_atom_site_label_D
_geom_hbond_atom_site_label_H
_geom_hbond_atom_site_label_A
_geom_hbond_site_symmetry_A
_geom_hbond_distance_DH
_geom_hbond_distance_HA
_geom_hbond_distance_DA
_geom_hbond_angle_DHA
_geom_hbond_publ_flag
N3 H3A O4 . 0.88(2) 1.73(2) 2.612(3) 175(3) y
O6 H6A O3 . 0.83(2) 1.70(2) 2.518(2) 175(4) y
C9 H9 O1 1_456 0.93 2.47 3.271(3) 144 y
C15 H15 O3 1_455 0.93 2.41 3.218(3) 145 y
C16 H16 O2 1_456 0.93 2.59 3.353(3) 140 y
C19 H19 O5 2_746 0.93 2.42 3.293(3) 156 y
C13 H13 Cg2 2_756 0.93 2.83 3.564(3) 137 y

loop_
_geom_torsion_atom_site_label_1
_geom_torsion_atom_site_label_2
_geom_torsion_atom_site_label_3
_geom_torsion_atom_site_label_4
_geom_torsion
C6 C1 C2 C3 0.2(4)
C7 C1 C2 C3 -178.2(2)
C1 C2 C3 C4 0.3(4)
C2 C3 C4 C5 -0.8(4)
C2 C3 C4 N1 178.5(2)
C3 C4 C5 C6 0.7(4)
N1 C4 C5 C6 -178.7(2)
C2 C1 C6 C5 -0.4(4)
C7 C1 C6 C5 178.1(2)
C4 C5 C6 C1 -0.1(4)
C2 C1 C7 O4 5.9(4)
C6 C1 C7 O4 -172.5(3)
C2 C1 C7 O3 -174.2(2)
C6 C1 C7 O3 7.4(4)
C13 C8 C9 C10 0.9(4)
N2 C8 C9 C10 -176.9(2)
C8 C9 C10 C11 0.2(4)
C9 C10 C11 C12 -1.8(4)
C9 C10 C11 C14 176.7(2)
C10 C11 C12 C13 2.3(4)
C14 C11 C12 C13 -176.2(2)
C9 C8 C13 C12 -0.4(4)
N2 C8 C13 C12 177.4(2)
C11 C12 C13 C8 -1.2(4)
C12 C11 C14 O5 -2.0(4)
C10 C11 C14 O5 179.5(3)
C12 C11 C14 O6 177.2(2)
C10 C11 C14 O6 -1.3(3)
N3 C15 C16 C17 0.2(4)
C15 C16 C17 C18 -0.1(4)
C16 C17 C18 C19 -0.3(4)
C16 C17 C18 C20 179.8(3)
C17 C18 C19 N3 0.5(4)
C20 C18 C19 N3 -179.5(2)
C3 C4 N1 O2 1.3(3)
C5 C4 N1 O2 -179.4(2)
C3 C4 N1 O1 -178.8(2)
C5 C4 N1 O1 0.6(3)
C9 C8 N2 O8 -3.3(4)
C13 C8 N2 O8 178.9(3)
C9 C8 N2 O7 177.2(3)
C13 C8 N2 O7 -0.6(4)
C16 C15 N3 C19 0.0(4)
C18 C19 N3 C15 -0.4(4)

_cod_database_fobs_code 1543506
